data_1007213
loop_
_publ_author_name
'Averbuch-Pouchot, M - T'
'Durif, A'

_publ_section_title
;
Preparation chimique et etude structurale d'un nouveau triphosphate:
Be~2~RbP~3~O~10~
;
_journal_coden_ASTM CRAMED
_journal_name_full
;
Comptes Rendus Hebdomadaires des Seances de l'Academie des Sciences,
Serie 2 (1984-1993)
;
_journal_page_first 609
_journal_page_last 614
_journal_volume 316
_journal_year 1993
_chemical_formula_structural 'Be2 Rb (P3 O10)'
_chemical_formula_sum 'Be2 O10 P3 Rb'
_chemical_name_systematic 'Diberyllium rubidium triphosphate'
_space_group_IT_number 15
_symmetry_cell_setting monoclinic
_symmetry_Int_Tables_number 15
_symmetry_space_group_name_Hall '-C 2yc'
_symmetry_space_group_name_H-M 'C 1 2/c 1'
_cell_angle_alpha 90
_cell_angle_beta 117.32(5)
_cell_angle_gamma 90
_cell_formula_units_Z 4
_cell_length_a 12.177(8)
_cell_length_b 8.703(5)
_cell_length_c 8.910(5)
_cell_volume 838.9
_refine_ls_R_factor_all 0.017
_cod_database_code 1007213

loop_
_symmetry_equiv_pos_as_xyz
x,y,z
-x,y,1/2-z
-x,-y,-z
x,-y,1/2+z
1/2+x,1/2+y,z
1/2-x,1/2+y,1/2-z
1/2-x,1/2-y,-z
1/2+x,1/2-y,1/2+z

loop_
_atom_site_aniso_label
_atom_site_aniso_U_11
_atom_site_aniso_U_12
_atom_site_aniso_U_13
_atom_site_aniso_U_22
_atom_site_aniso_U_23
_atom_site_aniso_U_33
Rb1 0.02070(8) 0. 0.00470(6) 0.01546(8) 0. 0.02173(8)
P1 0.00857(9) 0.0006(1) 0.00381(7) 0.0068(1) -0.0004(1) 0.00667(9)
P2 0.0067(1) 0. 0.0042(1) 0.0073(2) 0. 0.0100(2)
Be1 0.0102(5) 0.0017(5) 0.0041(4) 0.0089(6) -0.0004(5) 0.0084(6)
O1 0.0099(3) 0.0013(3) 0.0056(2) 0.0098(3) 0.0028(3) 0.0133(3)
O2 0.0175(3) -0.0039(3) 0.0082(2) 0.0100(4) 0.0005(3) 0.0102(3)
O3 0.0151(3) 0.0016(3) 0.0043(2) 0.0115(4) -0.0018(3) 0.0081(3)
O4 0.0090(3) -0.0020(3) 0.0038(2) 0.0113(4) 0.0010(3) 0.0096(3)
O5 0.0086(3) -0.0016(3) 0.0055(3) 0.0121(4) -0.0047(3) 0.0162(4)

loop_
_atom_site_label
_atom_site_type_symbol
_atom_site_symmetry_multiplicity
_atom_site_Wyckoff_symbol
_atom_site_fract_x
_atom_site_fract_y
_atom_site_fract_z
_atom_site_occupancy
_atom_site_attached_hydrogens
_atom_site_calc_flag
Rb1 Rb1+ 4 e 0. 0.30010(3) 0.25 1. 0 d
P1 P5+ 8 f 0.18251(3) 0.68555(4) 0.24581(4) 1. 0 d
P2 P5+ 4 e 0. 0.11798(6) 0.75 1. 0 d
Be1 Be2+ 8 f 0.2437(2) 0.4564(2) 0.0620(2) 1. 0 d
O1 O2- 8 f 0.1705(1) 0.4318(1) 0.8617(1) 1. 0 d
O2 O2- 8 f 0.22430(9) 0.3108(1) 0.1636(1) 1. 0 d
O3 O2- 8 f 0.3049(1) 0.1154(1) 0.3996(1) 1. 0 d
O4 O2- 8 f 0.45115(9) 0.2719(1) 0.3478(1) 1. 0 d
O5 O2- 8 f 0.10564(9) 0.9734(1) 0.3764(1) 1. 0 d

loop_
_atom_type_symbol
_atom_type_oxidation_number
Rb1+ 1.000
P5+ 5.000
Be2+ 2.000
O2- -2.000
